data_7700858
loop_
_publ_author_name
'Huang, Xin-Da'
'Jia, Jia-Ge'
'Kurmoo, Mohamedally'
'Bao, Song-Song'
'Zheng, Li-Min'

_publ_section_title
;
 Interplay of anthracene luminescence and dysprosium magnetism by steric
 control of photodimerization.
;
_journal_issue 36
_journal_name_full 'Dalton transactions (Cambridge, England : 2003)'
_journal_page_first 13769
_journal_page_last 13779
_journal_paper_doi 10.1039/c9dt02854d
_journal_volume 48
_journal_year 2019
_chemical_formula_moiety 'C32 H50 Dy N3 O18 P3'
_chemical_formula_sum 'C32 H50 Dy N3 O18 P3'
_chemical_formula_weight 1020.16
_chemical_name_systematic 1
_chemical_properties_physical Photo-sensitive
_space_group_crystal_system triclinic
_space_group_IT_number 2
_space_group_name_Hall '-P 1'
_space_group_name_H-M_alt 'P -1'
_symmetry_space_group_name_Hall '-P 1'
_symmetry_space_group_name_H-M 'P -1'
_atom_sites_solution_hydrogens geom
_audit_creation_method SHELXL-2018/3
_audit_update_record
;
2019-07-05 deposited with the CCDC.    2019-08-16 downloaded from the CCDC.
;
_cell_angle_alpha 86.546(3)
_cell_angle_beta 79.135(3)
_cell_angle_gamma 63.049(3)
_cell_formula_units_Z 2
_cell_length_a 10.6556(11)
_cell_length_b 11.6039(14)
_cell_length_c 20.509(2)
_cell_measurement_reflns_used 9925
_cell_measurement_temperature 193(2)
_cell_measurement_theta_max 27.355
_cell_measurement_theta_min 2.182
_cell_volume 2219.0(4)
_computing_cell_refinement 'Bruker SAINT'
_computing_data_collection 'Bruker APEX2'
_computing_data_reduction 'Bruker SAINT'
_computing_molecular_graphics 'Bruker SHELXTL'
_computing_publication_material 'Bruker SHELXTL'
_computing_structure_refinement 'SHELXL-2018/3 (Sheldrick, 2018)'
_computing_structure_solution 'SHELXT 2014/4 (Sheldrick, 2014)'
_diffrn_ambient_temperature 193(2)
_diffrn_measured_fraction_theta_full 0.995
_diffrn_measured_fraction_theta_max 0.992
_diffrn_measurement_device_type 'Bruker D8 Venture'
_diffrn_radiation_type MoK\a
_diffrn_radiation_wavelength 0.71073
_diffrn_reflns_av_R_equivalents 0.0431
_diffrn_reflns_av_unetI/netI 0.0564
_diffrn_reflns_Laue_measured_fraction_full 0.995
_diffrn_reflns_Laue_measured_fraction_max 0.992
_diffrn_reflns_limit_h_max 13
_diffrn_reflns_limit_h_min -13
_diffrn_reflns_limit_k_max 12
_diffrn_reflns_limit_k_min -14
_diffrn_reflns_limit_l_max 25
_diffrn_reflns_limit_l_min -26
_diffrn_reflns_number 19527
_diffrn_reflns_point_group_measured_fraction_full 0.995
_diffrn_reflns_point_group_measured_fraction_max 0.992
_diffrn_reflns_theta_full 25.242
_diffrn_reflns_theta_max 27.368
_diffrn_reflns_theta_min 2.182
_exptl_absorpt_coefficient_mu 1.863
_exptl_absorpt_correction_T_max 0.7455
_exptl_absorpt_correction_T_min 0.5332
_exptl_absorpt_correction_type multi-scan
_exptl_absorpt_process_details 'SADABS 2014/5'
_exptl_crystal_colour yellow
_exptl_crystal_density_diffrn 1.527
_exptl_crystal_description block
_exptl_crystal_F_000 1036
_exptl_crystal_preparation 'Magnetic properties,Luminescent'
_exptl_crystal_recrystallization_method 'Re-crystallisation from solvent: Tetrahydrofuran'
_exptl_crystal_size_max 0.400
_exptl_crystal_size_mid 0.300
_exptl_crystal_size_min 0.200
_refine_diff_density_max 1.598
_refine_diff_density_min -1.579
_refine_diff_density_rms 0.120
_refine_ls_extinction_method none
_refine_ls_goodness_of_fit_ref 1.089
_refine_ls_hydrogen_treatment constr
_refine_ls_matrix_type full
_refine_ls_number_parameters 523
_refine_ls_number_reflns 9969
_refine_ls_number_restraints 408
_refine_ls_restrained_S_all 1.227
_refine_ls_R_factor_all 0.0446
_refine_ls_R_factor_gt 0.0408
_refine_ls_shift/su_max 0.004
_refine_ls_shift/su_mean 0.000
_refine_ls_structure_factor_coef Fsqd
_refine_ls_weighting_details 'w=1/[\s^2^(Fo^2^)+(0.0484P)^2^+3.7645P] where P=(Fo^2^+2Fc^2^)/3'
_refine_ls_weighting_scheme calc
_refine_ls_wR_factor_gt 0.1094
_refine_ls_wR_factor_ref 0.1115
_reflns_Friedel_coverage 0.000
_reflns_number_gt 9249
_reflns_number_total 9969
_reflns_threshold_expression 'I > 2\s(I)'
_cod_data_source_file c9dt02854d2.cif
_cod_data_source_block 1
_cod_depositor_comments 'Adding full bibliography for 7700858--7700861.cif.'
_cod_database_code 7700858
_shelx_shelxl_version_number 2018/3
_shelx_space_group_comment
;
The symmetry employed for this shelxl refinement is uniquely defined
by the following loop, which should always be used as a source of
symmetry information in preference to the above space-group names.
They are only intended as comments.
;
_shelx_estimated_absorpt_t_min 0.523
_shelx_estimated_absorpt_t_max 0.707

loop_
_space_group_symop_operation_xyz
'x, y, z'
'-x, -y, -z'

loop_
_atom_site_label
_atom_site_type_symbol
_atom_site_fract_x
_atom_site_fract_y
_atom_site_fract_z
_atom_site_U_iso_or_equiv
_atom_site_adp_type
_atom_site_occupancy
_atom_site_site_symmetry_order
_atom_site_calc_flag
_atom_site_refinement_flags_posn
_atom_site_refinement_flags_adp
Dy1 Dy 0.63798(2) 0.65071(2) 0.78154(2) 0.02380(7) Uani 1 1 d . .
P1 P 0.80036(9) 0.55982(9) 0.60936(4) 0.02138(18) Uani 1 1 d . U
P2 P 0.78750(11) 0.83174(11) 0.84631(5) 0.0294(2) Uani 1 1 d . U
P3 P 0.48186(11) 0.89462(11) 0.91067(5) 0.0321(2) Uani 1 1 d . U
C1 C 0.6416(4) 0.5741(4) 0.58523(17) 0.0234(7) Uani 1 1 d . U
H1A H 0.608206 0.517778 0.613624 0.028 Uiso 1 1 calc R U
H1B H 0.566591 0.664382 0.594541 0.028 Uiso 1 1 calc R U
C2 C 0.6548(4) 0.5400(4) 0.51338(17) 0.0219(7) Uani 1 1 d . U
C3 C 0.6260(4) 0.6377(4) 0.46574(17) 0.0242(7) Uani 1 1 d . U
C4 C 0.5916(4) 0.7691(4) 0.4804(2) 0.0321(8) Uani 1 1 d . U
H4 H 0.587240 0.793901 0.524424 0.039 Uiso 1 1 calc R U
C5 C 0.5650(5) 0.8592(5) 0.4322(2) 0.0397(9) Uani 1 1 d . U
H5 H 0.543871 0.945235 0.443161 0.048 Uiso 1 1 calc R U
C6 C 0.5683(6) 0.8269(5) 0.3664(2) 0.0446(10) Uani 1 1 d . U
H6 H 0.548728 0.891159 0.333679 0.053 Uiso 1 1 calc R U
C7 C 0.5991(5) 0.7050(5) 0.3501(2) 0.0384(9) Uani 1 1 d . U
H7 H 0.600175 0.684250 0.305820 0.046 Uiso 1 1 calc R U
C8 C 0.6303(4) 0.6064(4) 0.39837(18) 0.0276(7) Uani 1 1 d . U
C9 C 0.6658(4) 0.4793(4) 0.38092(18) 0.0291(8) Uani 1 1 d . U
H9 H 0.668658 0.458766 0.336339 0.035 Uiso 1 1 calc R U
C10 C 0.6970(4) 0.3822(4) 0.42715(19) 0.0276(7) Uani 1 1 d . U
C11 C 0.7341(4) 0.2519(4) 0.4085(2) 0.0361(9) Uani 1 1 d . U
H11 H 0.738295 0.231843 0.363637 0.043 Uiso 1 1 calc R U
C12 C 0.7634(5) 0.1565(5) 0.4537(3) 0.0432(10) Uani 1 1 d . U
H12 H 0.788063 0.070621 0.440511 0.052 Uiso 1 1 calc R U
C13 C 0.7566(5) 0.1870(5) 0.5210(3) 0.0410(10) Uani 1 1 d . U
H13 H 0.776791 0.120716 0.552684 0.049 Uiso 1 1 calc R U
C14 C 0.7220(4) 0.3086(4) 0.5406(2) 0.0318(8) Uani 1 1 d . U
H14 H 0.718282 0.325703 0.585789 0.038 Uiso 1 1 calc R U
C15 C 0.6907(4) 0.4125(4) 0.49502(18) 0.0241(7) Uani 1 1 d . U
C16 C 1.0374(5) 0.3492(5) 0.6251(3) 0.0488(12) Uani 1 1 d . U
H16A H 1.125454 0.332098 0.592393 0.059 Uiso 1 1 calc R U
H16B H 1.032063 0.403379 0.662022 0.059 Uiso 1 1 calc R U
C17 C 1.0423(9) 0.2288(8) 0.6502(5) 0.104(3) Uani 1 1 d . U
H17A H 0.952267 0.245866 0.680289 0.156 Uiso 1 1 calc R U
H17B H 1.122120 0.186215 0.674345 0.156 Uiso 1 1 calc R U
H17C H 1.055982 0.172557 0.613055 0.156 Uiso 1 1 calc R U
C18 C 0.9409(5) 0.6989(5) 0.5734(3) 0.0448(11) Uani 1 1 d . U
H18A H 1.026791 0.670128 0.537956 0.054 Uiso 1 1 calc R U
H18B H 0.972591 0.667485 0.616270 0.054 Uiso 1 1 calc R U
C19 C 0.8631(11) 0.8399(8) 0.5761(6) 0.114(3) Uani 1 1 d . U
H19A H 0.812039 0.869301 0.538615 0.171 Uiso 1 1 calc R U
H19B H 0.930828 0.876192 0.573514 0.171 Uiso 1 1 calc R U
H19C H 0.794166 0.868713 0.617862 0.171 Uiso 1 1 calc R U
C20 C 0.6596(4) 0.8578(4) 0.9216(2) 0.0320(6) Uani 1 1 d . U
H20A H 0.654021 0.929783 0.947455 0.038 Uiso 1 1 calc R U
H20B H 0.695317 0.779219 0.948295 0.038 Uiso 1 1 calc R U
C21 C 0.8411(6) 0.9904(6) 0.7609(3) 0.0579(10) Uani 1 1 d D U
H21 H 0.895460 0.907097 0.734576 0.069 Uiso 1 1 calc R U
C22 C 0.9443(8) 1.0305(8) 0.7795(4) 0.0809(15) Uani 1 1 d D U
H22A H 0.891623 1.114736 0.803060 0.121 Uiso 1 1 calc R U
H22B H 1.006742 1.037056 0.739326 0.121 Uiso 1 1 calc R U
H22C H 1.002448 0.966135 0.808500 0.121 Uiso 1 1 calc R U
C23 C 0.7389(8) 1.0869(7) 0.7226(3) 0.0799(18) Uani 1 1 d D U
H23A H 0.675593 1.053663 0.711454 0.120 Uiso 1 1 calc R U
H23B H 0.791489 1.103796 0.681642 0.120 Uiso 1 1 calc R U
H23C H 0.681680 1.167302 0.749178 0.120 Uiso 1 1 calc R U
C24 C 1.0427(5) 0.6418(6) 0.8631(2) 0.0527(10) Uani 1 1 d D U
H24 H 0.991782 0.586884 0.873767 0.063 Uiso 1 1 calc R U
C25 C 1.1299(7) 0.6253(8) 0.9143(3) 0.0759(17) Uani 1 1 d D U
H25A H 1.173712 0.684268 0.906122 0.114 Uiso 1 1 calc R U
H25B H 1.205179 0.535852 0.912384 0.114 Uiso 1 1 calc R U
H25C H 1.068667 0.644820 0.958288 0.114 Uiso 1 1 calc R U
C26 C 1.1289(7) 0.6071(7) 0.7953(3) 0.0765(18) Uani 1 1 d D U
H26A H 1.068808 0.607750 0.764382 0.115 Uiso 1 1 calc R U
H26B H 1.209196 0.520624 0.795003 0.115 Uiso 1 1 calc R U
H26C H 1.165707 0.670119 0.781637 0.115 Uiso 1 1 calc R U
C27 C 0.2914(7) 1.1093(7) 0.8684(5) 0.0826(12) Uani 1 1 d D U
H27 H 0.331929 1.058213 0.825523 0.099 Uiso 1 1 calc R U
C28 C 0.2823(10) 1.2266(8) 0.8383(5) 0.118(2) Uani 1 1 d D U
H28A H 0.194447 1.289085 0.826962 0.141 Uiso 1 1 calc R U
H28B H 0.364020 1.242107 0.829738 0.141 Uiso 1 1 calc R U
C29 C 0.1690(8) 1.0858(10) 0.8814(6) 0.113(2) Uani 1 1 d D U
H29A H 0.112134 1.123632 0.924982 0.169 Uiso 1 1 calc R U
H29B H 0.199846 0.992371 0.881102 0.169 Uiso 1 1 calc R U
H29C H 0.110655 1.125264 0.847046 0.169 Uiso 1 1 calc R U
C30 C 0.3561(5) 0.7837(6) 1.0008(3) 0.0553(9) Uani 1 1 d D U
H30 H 0.372843 0.727959 0.961606 0.066 Uiso 1 1 calc R U
C31 C 0.4447(9) 0.7075(9) 1.0490(4) 0.095(2) Uani 1 1 d D U
H31A H 0.545587 0.666748 1.027374 0.142 Uiso 1 1 calc R U
H31B H 0.416302 0.640529 1.066173 0.142 Uiso 1 1 calc R U
H31C H 0.431697 0.764325 1.085817 0.142 Uiso 1 1 calc R U
C32 C 0.2023(7) 0.8505(8) 1.0292(4) 0.0843(17) Uani 1 1 d D U
H32A H 0.186462 0.910285 1.065103 0.126 Uiso 1 1 calc R U
H32B H 0.169115 0.786737 1.046827 0.126 Uiso 1 1 calc R U
H32C H 0.148840 0.899115 0.994528 0.126 Uiso 1 1 calc R U
N1 N 0.8190(5) 0.4707(4) 0.8675(2) 0.0468(10) Uani 1 1 d . .
N2 N 0.5233(4) 0.4676(4) 0.78999(18) 0.0340(8) Uani 1 1 d . .
N3 N 0.4325(4) 0.8473(3) 0.71137(18) 0.0374(8) Uani 1 1 d . .
O1 O 0.7798(3) 0.5989(3) 0.67959(12) 0.0298(6) Uani 1 1 d . U
O2 O 0.9125(3) 0.4169(3) 0.59374(16) 0.0398(7) Uani 1 1 d . U
O3 O 0.8480(4) 0.6461(4) 0.56022(15) 0.0409(7) Uani 1 1 d . U
O4 O 0.7809(3) 0.7462(3) 0.79731(13) 0.0318(6) Uani 1 1 d . U
O5 O 0.4808(3) 0.8087(3) 0.86016(14) 0.0333(6) Uani 1 1 d . U
O6 O 0.8402(4) 0.4514(4) 0.80535(18) 0.0529(9) Uani 1 1 d . .
O7 O 0.7136(4) 0.5752(4) 0.89059(15) 0.0457(8) Uani 1 1 d . .
O8 O 0.8970(6) 0.3931(5) 0.9029(2) 0.0800(15) Uani 1 1 d . .
O9 O 0.6076(4) 0.4714(3) 0.73848(15) 0.0410(7) Uani 1 1 d . .
O10 O 0.4955(4) 0.5481(3) 0.83691(14) 0.0390(7) Uani 1 1 d . .
O11 O 0.4712(4) 0.3933(4) 0.79500(19) 0.0527(9) Uani 1 1 d . .
O12 O 0.5419(4) 0.8563(3) 0.71971(16) 0.0404(7) Uani 1 1 d . .
O13 O 0.4252(4) 0.7446(3) 0.73124(16) 0.0379(7) Uani 1 1 d . .
O14 O 0.3388(5) 0.9319(4) 0.6853(3) 0.0694(13) Uani 1 1 d . .
O15 O 0.7554(3) 0.9708(3) 0.82236(16) 0.0407(6) Uani 1 1 d . U
O16 O 0.9365(3) 0.7789(3) 0.86686(16) 0.0411(6) Uani 1 1 d . U
O17 O 0.4166(4) 1.0411(3) 0.89460(18) 0.0462(6) Uani 1 1 d . U
O18 O 0.3984(4) 0.8873(4) 0.98008(16) 0.0451(6) Uani 1 1 d . U

loop_
_atom_site_aniso_label
_atom_site_aniso_U_11
_atom_site_aniso_U_22
_atom_site_aniso_U_33
_atom_site_aniso_U_23
_atom_site_aniso_U_13
_atom_site_aniso_U_12
Dy1 0.02955(11) 0.02703(10) 0.01448(9) -0.00724(6) 0.00000(6) -0.01303(8)
P1 0.0206(4) 0.0272(5) 0.0146(4) -0.0070(3) 0.0002(3) -0.0096(4)
P2 0.0260(4) 0.0358(5) 0.0273(5) -0.0109(4) -0.0006(4) -0.0148(4)
P3 0.0312(5) 0.0400(5) 0.0259(5) -0.0172(4) 0.0064(4) -0.0189(4)
C1 0.0199(15) 0.0311(18) 0.0179(15) -0.0045(13) 0.0001(12) -0.0111(14)
C2 0.0177(15) 0.0317(18) 0.0171(15) -0.0046(13) 0.0001(12) -0.0123(13)
C3 0.0204(15) 0.0337(18) 0.0189(15) -0.0044(14) -0.0014(12) -0.0126(14)
C4 0.034(2) 0.034(2) 0.0300(19) -0.0028(16) -0.0083(16) -0.0158(17)
C5 0.045(2) 0.035(2) 0.042(2) 0.0029(18) -0.0102(19) -0.0197(19)
C6 0.054(3) 0.047(2) 0.039(2) 0.015(2) -0.018(2) -0.026(2)
C7 0.045(2) 0.053(2) 0.0256(18) 0.0054(18) -0.0130(17) -0.027(2)
C8 0.0267(17) 0.041(2) 0.0192(16) -0.0005(15) -0.0040(13) -0.0190(16)
C9 0.0282(18) 0.046(2) 0.0185(16) -0.0066(15) -0.0019(14) -0.0209(17)
C10 0.0216(16) 0.0370(19) 0.0252(17) -0.0104(15) -0.0002(13) -0.0143(15)
C11 0.032(2) 0.038(2) 0.038(2) -0.0152(17) -0.0033(17) -0.0151(17)
C12 0.043(2) 0.032(2) 0.054(3) -0.0146(19) -0.007(2) -0.0146(18)
C13 0.043(2) 0.032(2) 0.049(2) 0.0017(19) -0.012(2) -0.0163(18)
C14 0.0316(19) 0.035(2) 0.0326(19) 0.0009(16) -0.0088(16) -0.0174(16)
C15 0.0183(15) 0.0314(18) 0.0241(16) -0.0055(14) -0.0014(13) -0.0128(14)
C16 0.035(2) 0.040(2) 0.063(3) -0.007(2) -0.018(2) -0.0054(19)
C17 0.082(5) 0.071(5) 0.156(8) 0.049(5) -0.031(5) -0.033(4)
C18 0.042(2) 0.059(3) 0.050(3) 0.005(2) -0.012(2) -0.036(2)
C19 0.106(6) 0.060(4) 0.189(10) -0.014(5) -0.027(6) -0.047(4)
C20 0.0319(11) 0.0380(13) 0.0261(12) -0.0143(11) 0.0008(10) -0.0163(11)
C21 0.0587(19) 0.060(2) 0.0482(18) 0.0055(16) 0.0011(15) -0.0249(16)
C22 0.074(3) 0.096(4) 0.083(4) 0.018(3) -0.006(3) -0.052(3)
C23 0.078(3) 0.083(4) 0.063(3) 0.017(3) -0.013(3) -0.024(3)
C24 0.0381(17) 0.0542(19) 0.0508(18) -0.0094(17) -0.0076(15) -0.0067(15)
C25 0.055(3) 0.084(4) 0.063(3) -0.003(3) -0.024(2) -0.004(3)
C26 0.053(3) 0.076(3) 0.061(2) -0.018(3) 0.001(2) 0.003(3)
C27 0.0530(19) 0.066(2) 0.120(3) 0.011(2) -0.0205(19) -0.0186(17)
C28 0.076(4) 0.089(4) 0.156(5) 0.045(4) -0.014(4) -0.017(3)
C29 0.065(3) 0.099(4) 0.169(5) 0.015(4) -0.027(4) -0.032(3)
C30 0.0669(19) 0.065(2) 0.0439(18) -0.0127(16) 0.0094(16) -0.0440(16)
C31 0.103(4) 0.092(4) 0.069(3) 0.014(3) -0.003(3) -0.032(3)
C32 0.072(3) 0.094(4) 0.089(4) -0.008(3) 0.020(3) -0.051(3)
N1 0.061(3) 0.047(2) 0.042(2) 0.0128(19) -0.023(2) -0.029(2)
N2 0.043(2) 0.0340(19) 0.0313(18) 0.0027(15) -0.0125(15) -0.0212(16)
N3 0.053(2) 0.0261(17) 0.0339(19) -0.0011(15) -0.0180(17) -0.0149(16)
O1 0.0285(13) 0.0441(16) 0.0154(11) -0.0113(11) 0.0013(10) -0.0157(12)
O2 0.0295(14) 0.0364(16) 0.0425(17) -0.0185(13) -0.0129(13) -0.0007(12)
O3 0.0486(17) 0.064(2) 0.0294(14) 0.0084(14) -0.0109(13) -0.0415(16)
O4 0.0310(12) 0.0392(13) 0.0249(11) -0.0125(10) 0.0019(10) -0.0165(11)
O5 0.0312(12) 0.0419(13) 0.0261(12) -0.0176(11) 0.0031(10) -0.0168(11)
O6 0.062(2) 0.0401(19) 0.0443(19) -0.0022(15) -0.0158(17) -0.0091(17)
O7 0.056(2) 0.058(2) 0.0273(15) 0.0010(15) -0.0095(14) -0.0280(18)
O8 0.094(4) 0.073(3) 0.071(3) 0.031(3) -0.047(3) -0.027(3)
O9 0.057(2) 0.0390(17) 0.0320(15) -0.0097(13) 0.0010(14) -0.0279(16)
O10 0.0534(19) 0.0453(18) 0.0266(14) -0.0040(13) -0.0011(13) -0.0311(16)
O11 0.071(2) 0.053(2) 0.056(2) -0.0008(17) -0.0131(19) -0.045(2)
O12 0.0455(18) 0.0371(17) 0.0415(17) 0.0060(14) -0.0090(14) -0.0215(14)
O13 0.0492(18) 0.0335(16) 0.0375(16) 0.0009(13) -0.0178(14) -0.0204(14)
O14 0.083(3) 0.038(2) 0.098(3) 0.018(2) -0.061(3) -0.022(2)
O15 0.0416(13) 0.0434(12) 0.0380(13) -0.0049(11) -0.0012(11) -0.0215(11)
O16 0.0304(11) 0.0467(14) 0.0422(13) -0.0139(11) -0.0065(10) -0.0120(10)
O17 0.0414(13) 0.0450(13) 0.0525(15) -0.0100(12) -0.0035(12) -0.0202(11)
O18 0.0519(13) 0.0576(14) 0.0330(12) -0.0199(11) 0.0122(11) -0.0357(12)

loop_
_atom_type_symbol
_atom_type_description
_atom_type_scat_dispersion_real
_atom_type_scat_dispersion_imag
_atom_type_scat_source
C C 0.0033 0.0016 'International Tables Vol C Tables 4.2.6.8 and 6.1.1.4'
H H 0.0000 0.0000 'International Tables Vol C Tables 4.2.6.8 and 6.1.1.4'
N N 0.0061 0.0033 'International Tables Vol C Tables 4.2.6.8 and 6.1.1.4'
O O 0.0106 0.0060 'International Tables Vol C Tables 4.2.6.8 and 6.1.1.4'
P P 0.1023 0.0942 'International Tables Vol C Tables 4.2.6.8 and 6.1.1.4'
Dy Dy -0.1892 4.4098 'International Tables Vol C Tables 4.2.6.8 and 6.1.1.4'

loop_
_geom_angle_atom_site_label_1
_geom_angle_atom_site_label_2
_geom_angle_atom_site_label_3
_geom_angle
O1 Dy1 O5 148.45(12)
O1 Dy1 O4 83.00(10)
O5 Dy1 O4 80.02(10)
O1 Dy1 O10 127.30(10)
O5 Dy1 O10 79.41(11)
O4 Dy1 O10 144.28(10)
O1 Dy1 O13 90.63(10)
O5 Dy1 O13 79.20(10)
O4 Dy1 O13 127.61(11)
O10 Dy1 O13 76.13(11)
O1 Dy1 O6 79.44(12)
O5 Dy1 O6 124.40(12)
O4 Dy1 O6 83.73(13)
O10 Dy1 O6 84.23(13)
O13 Dy1 O6 145.98(12)
O1 Dy1 O9 75.18(10)
O5 Dy1 O9 127.76(10)
O4 Dy1 O9 151.20(11)
O10 Dy1 O9 52.15(10)
O13 Dy1 O9 71.93(11)
O6 Dy1 O9 74.08(13)
O1 Dy1 O7 126.93(11)
O5 Dy1 O7 72.97(12)
O4 Dy1 O7 73.97(11)
O10 Dy1 O7 72.23(11)
O13 Dy1 O7 140.90(12)
O6 Dy1 O7 51.44(12)
O9 Dy1 O7 104.49(12)
O1 Dy1 O12 76.03(11)
O5 Dy1 O12 74.29(11)
O4 Dy1 O12 76.66(11)
O10 Dy1 O12 124.42(11)
O13 Dy1 O12 51.52(11)
O6 Dy1 O12 150.14(13)
O9 Dy1 O12 114.94(11)
O7 Dy1 O12 139.00(12)
O1 P1 O2 112.53(17)
O1 P1 O3 112.01(18)
O2 P1 O3 108.0(2)
O1 P1 C1 113.82(16)
O2 P1 C1 105.48(17)
O3 P1 C1 104.37(17)
O4 P2 O16 113.34(18)
O4 P2 O15 114.96(18)
O16 P2 O15 104.33(19)
O4 P2 C20 112.59(18)
O16 P2 C20 106.64(19)
O15 P2 C20 104.08(19)
O5 P3 O18 112.65(18)
O5 P3 O17 115.3(2)
O18 P3 O17 105.3(2)
O5 P3 C20 112.86(17)
O18 P3 C20 106.6(2)
O17 P3 C20 103.2(2)
C2 C1 P1 116.2(2)
C2 C1 H1A 108.2
P1 C1 H1A 108.2
C2 C1 H1B 108.2
P1 C1 H1B 108.2
H1A C1 H1B 107.4
C15 C2 C3 120.6(3)
C15 C2 C1 119.7(3)
C3 C2 C1 119.6(3)
C2 C3 C4 123.8(3)
C2 C3 C8 119.4(4)
C4 C3 C8 116.8(4)
C5 C4 C3 121.1(4)
C5 C4 H4 119.5
C3 C4 H4 119.5
C4 C5 C6 121.3(4)
C4 C5 H5 119.4
C6 C5 H5 119.4
C7 C6 C5 120.0(4)
C7 C6 H6 120.0
C5 C6 H6 120.0
C6 C7 C8 121.0(4)
C6 C7 H7 119.5
C8 C7 H7 119.5
C9 C8 C7 120.9(4)
C9 C8 C3 119.3(4)
C7 C8 C3 119.8(4)
C10 C9 C8 121.6(3)
C10 C9 H9 119.2
C8 C9 H9 119.2
C9 C10 C11 121.0(4)
C9 C10 C15 119.7(4)
C11 C10 C15 119.3(4)
C12 C11 C10 121.4(4)
C12 C11 H11 119.3
C10 C11 H11 119.3
C11 C12 C13 119.2(4)
C11 C12 H12 120.4
C13 C12 H12 120.4
C14 C13 C12 121.2(4)
C14 C13 H13 119.4
C12 C13 H13 119.4
C13 C14 C15 121.9(4)
C13 C14 H14 119.1
C15 C14 H14 119.1
C2 C15 C14 123.6(3)
C2 C15 C10 119.4(4)
C14 C15 C10 117.1(4)
C17 C16 O2 109.3(5)
C17 C16 H16A 109.8
O2 C16 H16A 109.8
C17 C16 H16B 109.8
O2 C16 H16B 109.8
H16A C16 H16B 108.3
C16 C17 H17A 109.5
C16 C17 H17B 109.5
H17A C17 H17B 109.5
C16 C17 H17C 109.5
H17A C17 H17C 109.5
H17B C17 H17C 109.5
O3 C18 C19 109.2(5)
O3 C18 H18A 109.8
C19 C18 H18A 109.8
O3 C18 H18B 109.8
C19 C18 H18B 109.8
H18A C18 H18B 108.3
C18 C19 H19A 109.5
C18 C19 H19B 109.5
H19A C19 H19B 109.5
C18 C19 H19C 109.5
H19A C19 H19C 109.5
H19B C19 H19C 109.5
P2 C20 P3 115.4(2)
P2 C20 H20A 108.4
P3 C20 H20A 108.4
P2 C20 H20B 108.4
P3 C20 H20B 108.4
H20A C20 H20B 107.5
O15 C21 C23 106.8(5)
O15 C21 C22 108.8(5)
C23 C21 C22 113.9(6)
O15 C21 H21 109.1
C23 C21 H21 109.1
C22 C21 H21 109.1
C21 C22 H22A 109.5
C21 C22 H22B 109.5
H22A C22 H22B 109.5
C21 C22 H22C 109.5
H22A C22 H22C 109.5
H22B C22 H22C 109.5
C21 C23 H23A 109.5
C21 C23 H23B 109.5
H23A C23 H23B 109.5
C21 C23 H23C 109.5
H23A C23 H23C 109.5
H23B C23 H23C 109.5
O16 C24 C25 106.5(5)
O16 C24 C26 110.0(5)
C25 C24 C26 112.9(5)
O16 C24 H24 109.2
C25 C24 H24 109.2
C26 C24 H24 109.2
C24 C25 H25A 109.5
C24 C25 H25B 109.5
H25A C25 H25B 109.5
C24 C25 H25C 109.5
H25A C25 H25C 109.5
H25B C25 H25C 109.5
C24 C26 H26A 109.5
C24 C26 H26B 109.5
H26A C26 H26B 109.5
C24 C26 H26C 109.5
H26A C26 H26C 109.5
H26B C26 H26C 109.5
C29 C27 C28 120.1(7)
C29 C27 O17 125.8(7)
C28 C27 O17 112.7(6)
C29 C27 H27 93.9
C28 C27 H27 93.9
O17 C27 H27 93.9
C27 C28 H28A 120.0
C27 C28 H28B 120.0
H28A C28 H28B 120.0
C27 C29 H29A 109.5
C27 C29 H29B 109.5
H29A C29 H29B 109.5
C27 C29 H29C 109.5
H29A C29 H29C 109.5
H29B C29 H29C 109.5
C31 C30 O18 106.6(5)
C31 C30 C32 113.4(6)
O18 C30 C32 105.6(5)
C31 C30 H30 110.3
O18 C30 H30 110.3
C32 C30 H30 110.3
C30 C31 H31A 109.5
C30 C31 H31B 109.5
H31A C31 H31B 109.5
C30 C31 H31C 109.5
H31A C31 H31C 109.5
H31B C31 H31C 109.5
C30 C32 H32A 109.5
C30 C32 H32B 109.5
H32A C32 H32B 109.5
C30 C32 H32C 109.5
H32A C32 H32C 109.5
H32B C32 H32C 109.5
O8 N1 O7 122.1(5)
O8 N1 O6 121.9(5)
O7 N1 O6 116.0(4)
O11 N2 O9 122.6(4)
O11 N2 O10 121.6(4)
O9 N2 O10 115.8(3)
O14 N3 O12 122.3(4)
O14 N3 O13 121.6(4)
O12 N3 O13 116.1(3)
P1 O1 Dy1 148.12(17)
C16 O2 P1 124.4(3)
C18 O3 P1 123.7(3)
P2 O4 Dy1 139.55(17)
P3 O5 Dy1 139.85(17)
N1 O6 Dy1 97.4(3)
N1 O7 Dy1 95.2(2)
N2 O9 Dy1 94.7(2)
N2 O10 Dy1 97.3(2)
N3 O12 Dy1 94.4(2)
N3 O13 Dy1 97.7(2)
C21 O15 P2 120.6(3)
C24 O16 P2 125.0(3)
C27 O17 P3 125.2(4)
C30 O18 P3 125.0(3)

loop_
_geom_bond_atom_site_label_1
_geom_bond_atom_site_label_2
_geom_bond_distance
Dy1 O1 2.270(3)
Dy1 O5 2.307(3)
Dy1 O4 2.326(3)
Dy1 O10 2.417(3)
Dy1 O13 2.429(3)
Dy1 O6 2.445(4)
Dy1 O9 2.480(3)
Dy1 O7 2.495(3)
Dy1 O12 2.502(3)
P1 O1 1.483(3)
P1 O2 1.550(3)
P1 O3 1.556(3)
P1 C1 1.785(4)
P2 O4 1.487(3)
P2 O16 1.553(3)
P2 O15 1.559(4)
P2 C20 1.795(4)
P3 O5 1.486(3)
P3 O18 1.550(3)
P3 O17 1.558(4)
P3 C20 1.798(4)
C1 C2 1.513(5)
C1 H1A 0.9900
C1 H1B 0.9900
C2 C15 1.406(5)
C2 C3 1.413(5)
C3 C4 1.435(6)
C3 C8 1.437(5)
C4 C5 1.364(6)
C4 H4 0.9500
C5 C6 1.412(7)
C5 H5 0.9500
C6 C7 1.348(7)
C6 H6 0.9500
C7 C8 1.429(6)
C7 H7 0.9500
C8 C9 1.398(6)
C9 C10 1.389(6)
C9 H9 0.9500
C10 C11 1.435(6)
C10 C15 1.438(5)
C11 C12 1.362(7)
C11 H11 0.9500
C12 C13 1.427(7)
C12 H12 0.9500
C13 C14 1.352(6)
C13 H13 0.9500
C14 C15 1.433(6)
C14 H14 0.9500
C16 C17 1.440(9)
C16 O2 1.456(5)
C16 H16A 0.9900
C16 H16B 0.9900
C17 H17A 0.9800
C17 H17B 0.9800
C17 H17C 0.9800
C18 O3 1.449(5)
C18 C19 1.459(10)
C18 H18A 0.9900
C18 H18B 0.9900
C19 H19A 0.9800
C19 H19B 0.9800
C19 H19C 0.9800
C20 H20A 0.9900
C20 H20B 0.9900
C21 O15 1.481(6)
C21 C23 1.473(6)
C21 C22 1.488(6)
C21 H21 1.0000
C22 H22A 0.9800
C22 H22B 0.9800
C22 H22C 0.9800
C23 H23A 0.9800
C23 H23B 0.9800
C23 H23C 0.9800
C24 O16 1.472(6)
C24 C25 1.478(6)
C24 C26 1.479(6)
C24 H24 1.0000
C25 H25A 0.9800
C25 H25B 0.9800
C25 H25C 0.9800
C26 H26A 0.9800
C26 H26B 0.9800
C26 H26C 0.9800
C27 C29 1.424(6)
C27 C28 1.431(7)
C27 O17 1.398(7)
C27 H27 1.0000
C28 H28A 0.9500
C28 H28B 0.9500
C29 H29A 0.9800
C29 H29B 0.9800
C29 H29C 0.9800
C30 C31 1.464(6)
C30 O18 1.479(6)
C30 C32 1.473(6)
C30 H30 1.0000
C31 H31A 0.9800
C31 H31B 0.9800
C31 H31C 0.9800
C32 H32A 0.9800
C32 H32B 0.9800
C32 H32C 0.9800
N1 O8 1.224(6)
N1 O7 1.260(6)
N1 O6 1.268(5)
N2 O11 1.211(5)
N2 O9 1.264(5)
N2 O10 1.279(5)
N3 O14 1.222(5)
N3 O12 1.260(5)
N3 O13 1.267(5)

loop_
_geom_torsion_atom_site_label_1
_geom_torsion_atom_site_label_2
_geom_torsion_atom_site_label_3
_geom_torsion_atom_site_label_4
_geom_torsion
O1 P1 C1 C2 177.9(3)
O2 P1 C1 C2 -58.2(3)
O3 P1 C1 C2 55.5(3)
P1 C1 C2 C15 90.9(4)
P1 C1 C2 C3 -91.3(4)
C15 C2 C3 C4 -178.6(3)
C1 C2 C3 C4 3.5(5)
C15 C2 C3 C8 1.5(5)
C1 C2 C3 C8 -176.3(3)
C2 C3 C4 C5 179.9(4)
C8 C3 C4 C5 -0.3(6)
C3 C4 C5 C6 0.9(7)
C4 C5 C6 C7 -0.5(8)
C5 C6 C7 C8 -0.6(7)
C6 C7 C8 C9 -178.4(4)
C6 C7 C8 C3 1.3(6)
C2 C3 C8 C9 -1.3(5)
C4 C3 C8 C9 178.8(3)
C2 C3 C8 C7 179.0(3)
C4 C3 C8 C7 -0.8(5)
C7 C8 C9 C10 179.7(4)
C3 C8 C9 C10 0.0(6)
C8 C9 C10 C11 -179.6(4)
C8 C9 C10 C15 1.0(6)
C9 C10 C11 C12 -179.3(4)
C15 C10 C11 C12 0.1(6)
C10 C11 C12 C13 0.2(7)
C11 C12 C13 C14 -0.1(7)
C12 C13 C14 C15 -0.1(7)
C3 C2 C15 C14 179.6(3)
C1 C2 C15 C14 -2.5(5)
C3 C2 C15 C10 -0.5(5)
C1 C2 C15 C10 177.3(3)
C13 C14 C15 C2 -179.8(4)
C13 C14 C15 C10 0.3(6)
C9 C10 C15 C2 -0.8(5)
C11 C10 C15 C2 179.8(3)
C9 C10 C15 C14 179.1(3)
C11 C10 C15 C14 -0.3(5)
O4 P2 C20 P3 -45.6(3)
O16 P2 C20 P3 -170.5(2)
O15 P2 C20 P3 79.6(3)
O5 P3 C20 P2 45.2(3)
O18 P3 C20 P2 169.4(2)
O17 P3 C20 P2 -79.9(3)
O2 P1 O1 Dy1 -107.8(4)
O3 P1 O1 Dy1 130.3(3)
C1 P1 O1 Dy1 12.2(4)
C17 C16 O2 P1 128.8(6)
O1 P1 O2 C16 -32.8(5)
O3 P1 O2 C16 91.4(4)
C1 P1 O2 C16 -157.4(4)
C19 C18 O3 P1 -117.1(6)
O1 P1 O3 C18 35.0(4)
O2 P1 O3 C18 -89.5(4)
C1 P1 O3 C18 158.6(4)
O16 P2 O4 Dy1 130.3(3)
O15 P2 O4 Dy1 -109.8(3)
C20 P2 O4 Dy1 9.2(4)
O18 P3 O5 Dy1 -128.8(3)
O17 P3 O5 Dy1 110.3(3)
C20 P3 O5 Dy1 -7.9(4)
O8 N1 O6 Dy1 180.0(5)
O7 N1 O6 Dy1 -0.7(5)
O8 N1 O7 Dy1 180.0(5)
O6 N1 O7 Dy1 0.7(4)
O11 N2 O9 Dy1 178.9(4)
O10 N2 O9 Dy1 -0.8(4)
O11 N2 O10 Dy1 -178.8(4)
O9 N2 O10 Dy1 0.9(4)
O14 N3 O12 Dy1 175.7(4)
O13 N3 O12 Dy1 -4.7(4)
O14 N3 O13 Dy1 -175.6(4)
O12 N3 O13 Dy1 4.8(4)
C23 C21 O15 P2 133.4(5)
C22 C21 O15 P2 -103.3(5)
O4 P2 O15 C21 -57.0(4)
O16 P2 O15 C21 67.7(4)
C20 P2 O15 C21 179.4(3)
C25 C24 O16 P2 -153.2(4)
C26 C24 O16 P2 84.3(6)
O4 P2 O16 C24 -24.1(4)
O15 P2 O16 C24 -149.9(4)
C20 P2 O16 C24 100.3(4)
C29 C27 O17 P3 33.2(12)
C28 C27 O17 P3 -160.3(6)
O5 P3 O17 C27 42.2(6)
O18 P3 O17 C27 -82.6(6)
C20 P3 O17 C27 165.8(5)
C31 C30 O18 P3 109.6(5)
C32 C30 O18 P3 -129.5(5)
O5 P3 O18 C30 16.2(5)
O17 P3 O18 C30 142.7(4)
C20 P3 O18 C30 -108.1(4)
